data_2202008
loop_
_publ_author_name
'Ho, Soo Yei'
'Tiekink, Edward R. T.'

_publ_section_title (<i>O</i>-Ethyldithiocarbonato)[tris(<i>p</i>-methoxyphenyl)phosphine]gold(I)
_journal_issue 2
_journal_name_full 'Acta Crystallographica Section E'
_journal_page_first m53
_journal_page_last m54
_journal_paper_doi 10.1107/S1600536802023565
_journal_volume 59
_journal_year 2003
_chemical_formula_iupac '[Au C3 H5 O S2)(C21 H21 O3 P1)]'
_chemical_formula_moiety 'C24 H26 Au O4 P S2'
_chemical_formula_sum 'C24 H26 Au O4 P S2'
_chemical_formula_weight 670.50
_chemical_name_systematic
;
(O-Ethyldithiocarbonato)[tris(p-methoxyphenyl)phosphine]gold(I)
;
_space_group_IT_number 15
_symmetry_cell_setting monoclinic
_symmetry_space_group_name_Hall '-C 2yc'
_symmetry_space_group_name_H-M 'C 1 2/c 1'
_atom_sites_solution_hydrogens geom
_atom_sites_solution_primary direct
_atom_sites_solution_secondary difmap
_audit_creation_method SHELXL-97
_cell_angle_alpha 90
_cell_angle_beta 102.634(2)
_cell_angle_gamma 90
_cell_formula_units_Z 8
_cell_length_a 14.7524(8)
_cell_length_b 15.2702(8)
_cell_length_c 22.7615(14)
_cell_measurement_reflns_used 7220
_cell_measurement_temperature 208(2)
_cell_measurement_theta_max 29.4
_cell_measurement_theta_min 2.3
_cell_volume 5003.4(5)
_computing_cell_refinement 'SAINT (Bruker, 2000)'
_computing_data_collection 'SMART (Bruker, 2000)'
_computing_data_reduction 'SHELXTL (Bruker, 2000)'
_computing_molecular_graphics 'ORTEPII (Johnson, 1976)'
_computing_publication_material SHEXLTL
_computing_structure_refinement 'SHELXL97 (Sheldrick, 1997)'
_computing_structure_solution 'PATTY in DIRDIF92 (Beurskens et al., 1992)'
_diffrn_ambient_temperature 208(2)
_diffrn_measured_fraction_theta_full 0.993
_diffrn_measured_fraction_theta_max 0.993
_diffrn_measurement_device_type 'Bruker AXS SMART CCD'
_diffrn_measurement_method \w
_diffrn_radiation_monochromator graphite
_diffrn_radiation_source 'fine-focus sealed tube'
_diffrn_radiation_type MoK\a
_diffrn_radiation_wavelength 0.71069
_diffrn_reflns_av_R_equivalents 0.039
_diffrn_reflns_av_sigmaI/netI 0.044
_diffrn_reflns_limit_h_max 20
_diffrn_reflns_limit_h_min -14
_diffrn_reflns_limit_k_max 19
_diffrn_reflns_limit_k_min -21
_diffrn_reflns_limit_l_max 31
_diffrn_reflns_limit_l_min -31
_diffrn_reflns_number 20818
_diffrn_reflns_theta_full 30.0
_diffrn_reflns_theta_max 30.0
_diffrn_reflns_theta_min 1.8
_diffrn_standards_decay_% 0
_diffrn_standards_number 0
_exptl_absorpt_coefficient_mu 6.139
_exptl_absorpt_correction_T_max 1
_exptl_absorpt_correction_T_min 0.485
_exptl_absorpt_correction_type multi-scan
_exptl_absorpt_process_details '(SADABS; Bruker, 2000)'
_exptl_crystal_colour yellow
_exptl_crystal_density_diffrn 1.780
_exptl_crystal_density_method 'not measured'
_exptl_crystal_description block
_exptl_crystal_F_000 2624
_exptl_crystal_size_max 0.29
_exptl_crystal_size_mid 0.26
_exptl_crystal_size_min 0.12
_refine_diff_density_max 1.15
_refine_diff_density_min -0.80
_refine_ls_extinction_method none
_refine_ls_goodness_of_fit_ref 1.00
_refine_ls_hydrogen_treatment constr
_refine_ls_matrix_type full
_refine_ls_number_parameters 289
_refine_ls_number_reflns 7255
_refine_ls_number_restraints 0
_refine_ls_restrained_S_all 1.00
_refine_ls_R_factor_all 0.038
_refine_ls_R_factor_gt 0.028
_refine_ls_shift/su_max <0.001'
_refine_ls_shift/su_mean 0.000
_refine_ls_structure_factor_coef Fsqd
_refine_ls_weighting_details 'calc w = 1/[\s^2^(Fo^2^)+(0.0316P)^2^] where P = (Fo^2^+2Fc^2^)/3'
_refine_ls_weighting_scheme calc
_refine_ls_wR_factor_gt 0.064
_refine_ls_wR_factor_ref 0.068
_reflns_number_gt 5989
_reflns_number_total 7255
_reflns_threshold_expression I>2\s(I)'
_cod_data_source_file lh6024.cif
_cod_data_source_block I
_cod_original_sg_symbol_H-M 'C 2/c'
_cod_database_code 2202008
_cod_database_fobs_code 2202008

loop_
_symmetry_equiv_pos_as_xyz
'x, y, z'
'-x, y, -z+1/2'
'x+1/2, y+1/2, z'
'-x+1/2, y+1/2, -z+1/2'
'-x, -y, -z'
'x, -y, z-1/2'
'-x+1/2, -y+1/2, -z'
'x+1/2, -y+1/2, z-1/2'

loop_
_atom_site_label
_atom_site_fract_x
_atom_site_fract_y
_atom_site_fract_z
_atom_site_U_iso_or_equiv
_atom_site_adp_type
_atom_site_calc_flag
_atom_site_refinement_flags
_atom_site_occupancy
_atom_site_disorder_assembly
_atom_site_disorder_group
_atom_site_type_symbol
Au 0.151886(7) 0.231058(7) 0.210398(5) 0.02809(4) Uani d . 1 . . Au
S1 0.06972(6) 0.10969(5) 0.16901(4) 0.03724(19) Uani d . 1 . . S
S2 0.06197(7) 0.22145(5) 0.05854(5) 0.0429(2) Uani d . 1 . . S
P1 0.23201(5) 0.34587(5) 0.25747(3) 0.02374(14) Uani d . 1 . . P
O1 -0.03134(14) 0.07680(14) 0.06834(10) 0.0332(5) Uani d . 1 . . O
O2 0.25579(17) 0.64952(16) 0.09770(11) 0.0486(6) Uani d . 1 . . O
O3 0.62012(15) 0.24719(16) 0.37412(12) 0.0405(6) Uani d . 1 . . O
O4 0.07013(16) 0.49833(16) 0.45230(11) 0.0427(6) Uani d . 1 . . O
C1 0.03029(19) 0.13660(18) 0.09419(13) 0.0273(6) Uani d . 1 . . C
C2 -0.0827(2) 0.0909(3) 0.00711(15) 0.0456(9) Uani d . 1 . . C
H2A -0.0405 0.0894 -0.0207 0.055 Uiso calc R 1 . . H
H2B -0.1134 0.1481 0.0037 0.055 Uiso calc R 1 . . H
C3 -0.1530(2) 0.0199(3) -0.00787(18) 0.0544(10) Uani d . 1 . . C
H3A -0.1883 0.0276 -0.0488 0.082 Uiso calc R 1 . . H
H3B -0.1946 0.0222 0.0197 0.082 Uiso calc R 1 . . H
H3C -0.1218 -0.0364 -0.0043 0.082 Uiso calc R 1 . . H
C4 0.24305(18) 0.43398(18) 0.20631(12) 0.0235(5) Uani d . 1 . . C
C5 0.32546(19) 0.4789(2) 0.20754(13) 0.0291(6) Uani d . 1 . . C
H5 0.3806 0.4607 0.2338 0.035 Uiso calc R 1 . . H
C6 0.3266(2) 0.5503(2) 0.17044(15) 0.0349(7) Uani d . 1 . . C
H6 0.3826 0.5805 0.1719 0.042 Uiso calc R 1 . . H
C7 0.2466(2) 0.5777(2) 0.13128(14) 0.0340(7) Uani d . 1 . . C
C8 0.1640(2) 0.5318(2) 0.12786(15) 0.0390(8) Uani d . 1 . . C
H8 0.1094 0.5489 0.1006 0.047 Uiso calc R 1 . . H
C9 0.1638(2) 0.4604(2) 0.16545(15) 0.0347(7) Uani d . 1 . . C
H9 0.1083 0.4290 0.1632 0.042 Uiso calc R 1 . . H
C10 0.1746(3) 0.6828(3) 0.05867(19) 0.0611(11) Uani d . 1 . . C
H10A 0.1906 0.7338 0.0377 0.092 Uiso calc R 1 . . H
H10B 0.1296 0.6991 0.0820 0.092 Uiso calc R 1 . . H
H10C 0.1482 0.6382 0.0296 0.092 Uiso calc R 1 . . H
C11 0.34770(17) 0.31617(19) 0.29707(12) 0.0241(6) Uani d . 1 . . C
C12 0.40366(19) 0.37467(19) 0.33578(13) 0.0279(6) Uani d . 1 . . C
H12 0.3790 0.4290 0.3438 0.034 Uiso calc R 1 . . H
C13 0.49517(19) 0.3546(2) 0.36283(13) 0.0290(6) Uani d . 1 . . C
H13 0.5326 0.3952 0.3882 0.035 Uiso calc R 1 . . H
C14 0.5304(2) 0.2727(2) 0.35146(14) 0.0292(6) Uani d . 1 . . C
C15 0.4742(2) 0.2131(2) 0.31574(15) 0.0356(7) Uani d . 1 . . C
H15 0.4973 0.1571 0.3101 0.043 Uiso calc R 1 . . H
C16 0.3843(2) 0.23439(19) 0.28816(15) 0.0310(6) Uani d . 1 . . C
H16 0.3471 0.1933 0.2630 0.037 Uiso calc R 1 . . H
C17 0.6799(2) 0.3043(3) 0.41376(16) 0.0411(8) Uani d . 1 . . C
H17A 0.7410 0.2779 0.4257 0.062 Uiso calc R 1 . . H
H17B 0.6550 0.3147 0.4492 0.062 Uiso calc R 1 . . H
H17C 0.6848 0.3595 0.3936 0.062 Uiso calc R 1 . . H
C18 0.17834(18) 0.39701(18) 0.31295(13) 0.0253(6) Uani d . 1 . . C
C19 0.18678(19) 0.48619(18) 0.32537(13) 0.0264(6) Uani d . 1 . . C
H19 0.2179 0.5219 0.3025 0.032 Uiso calc R 1 . . H
C20 0.15035(19) 0.52390(19) 0.37085(13) 0.0279(6) Uani d . 1 . . C
H20 0.1560 0.5844 0.3785 0.033 Uiso calc R 1 . . H
C21 0.10545(19) 0.4702(2) 0.40466(14) 0.0305(6) Uani d . 1 . . C
C22 0.0941(2) 0.3823(2) 0.39165(15) 0.0366(7) Uani d . 1 . . C
H22 0.0616 0.3471 0.4139 0.044 Uiso calc R 1 . . H
C23 0.1300(2) 0.3455(2) 0.34629(14) 0.0335(7) Uani d . 1 . . C
H23 0.1218 0.2854 0.3378 0.040 Uiso calc R 1 . . H
C24 0.0891(3) 0.5853(2) 0.47295(17) 0.0476(9) Uani d . 1 . . C
H24A 0.0604 0.5961 0.5067 0.071 Uiso calc R 1 . . H
H24B 0.0643 0.6259 0.4407 0.071 Uiso calc R 1 . . H
H24C 0.1558 0.5934 0.4856 0.071 Uiso calc R 1 . . H

loop_
_atom_site_aniso_label
_atom_site_aniso_U_11
_atom_site_aniso_U_22
_atom_site_aniso_U_33
_atom_site_aniso_U_12
_atom_site_aniso_U_13
_atom_site_aniso_U_23
Au 0.02705(7) 0.02513(7) 0.02992(7) -0.00406(4) 0.00148(4) -0.00516(4)
S1 0.0424(4) 0.0281(4) 0.0336(4) -0.0103(3) -0.0082(3) 0.0002(3)
S2 0.0517(5) 0.0326(4) 0.0479(5) -0.0068(4) 0.0185(4) 0.0040(4)
P1 0.0243(3) 0.0234(3) 0.0225(4) -0.0012(3) 0.0030(3) -0.0030(3)
O1 0.0329(11) 0.0329(12) 0.0302(11) -0.0052(9) -0.0014(9) -0.0017(9)
O2 0.0605(16) 0.0422(14) 0.0454(15) 0.0048(12) 0.0167(12) 0.0170(12)
O3 0.0259(11) 0.0458(13) 0.0473(15) 0.0104(9) 0.0025(10) -0.0015(11)
O4 0.0517(14) 0.0396(13) 0.0452(14) -0.0016(11) 0.0290(11) -0.0069(11)
C1 0.0259(13) 0.0231(13) 0.0325(16) 0.0007(11) 0.0055(11) -0.0043(12)
C2 0.0420(19) 0.058(2) 0.0300(18) 0.0009(16) -0.0076(14) 0.0057(16)
C3 0.0388(19) 0.079(3) 0.040(2) -0.0050(18) -0.0034(15) -0.017(2)
C4 0.0253(13) 0.0238(13) 0.0210(13) 0.0007(10) 0.0040(10) -0.0024(11)
C5 0.0268(14) 0.0348(16) 0.0251(15) -0.0012(12) 0.0045(11) 0.0018(12)
C6 0.0339(16) 0.0390(18) 0.0322(17) -0.0056(13) 0.0078(13) 0.0002(14)
C7 0.0442(18) 0.0308(16) 0.0290(16) 0.0026(13) 0.0126(13) 0.0017(13)
C8 0.0336(16) 0.0421(19) 0.0364(18) 0.0069(14) -0.0027(13) 0.0089(15)
C9 0.0271(15) 0.0376(17) 0.0373(18) -0.0026(12) 0.0022(12) 0.0040(14)
C10 0.079(3) 0.054(3) 0.052(2) 0.021(2) 0.018(2) 0.026(2)
C11 0.0251(13) 0.0236(14) 0.0249(14) 0.0012(10) 0.0081(11) -0.0004(11)
C12 0.0285(14) 0.0245(14) 0.0290(15) 0.0030(11) 0.0026(11) -0.0011(12)
C13 0.0296(14) 0.0307(15) 0.0251(15) 0.0013(12) 0.0022(11) -0.0006(12)
C14 0.0225(14) 0.0387(17) 0.0271(15) 0.0036(12) 0.0071(11) 0.0028(13)
C15 0.0384(17) 0.0304(16) 0.0377(18) 0.0082(13) 0.0074(14) -0.0063(13)
C16 0.0342(16) 0.0257(15) 0.0318(17) 0.0005(12) 0.0048(12) -0.0058(12)
C17 0.0259(15) 0.053(2) 0.0408(19) 0.0031(15) 0.0005(13) 0.0042(17)
C18 0.0216(13) 0.0272(14) 0.0267(14) 0.0005(10) 0.0040(10) -0.0015(11)
C19 0.0256(13) 0.0255(14) 0.0288(15) -0.0005(11) 0.0074(11) 0.0011(11)
C20 0.0264(14) 0.0276(14) 0.0302(16) 0.0033(11) 0.0074(11) -0.0026(12)
C21 0.0252(14) 0.0373(17) 0.0303(16) 0.0022(12) 0.0088(11) -0.0040(13)
C22 0.0378(17) 0.0386(17) 0.0382(18) -0.0052(14) 0.0189(14) 0.0010(15)
C23 0.0377(16) 0.0266(15) 0.0372(18) -0.0045(13) 0.0105(13) -0.0027(13)
C24 0.062(2) 0.045(2) 0.041(2) 0.0054(17) 0.0230(17) -0.0095(17)

loop_
_atom_type_symbol
_atom_type_description
_atom_type_scat_dispersion_real
_atom_type_scat_dispersion_imag
_atom_type_scat_source
C C 0.0033 0.0016 'International Tables Vol C Tables 4.2.6.8 and 6.1.1.4'
H H 0.0000 0.0000 'International Tables Vol C Tables 4.2.6.8 and 6.1.1.4'
Au Au -2.0133 8.8022 'International Tables Vol C Tables 4.2.6.8 and 6.1.1.4'
O O 0.0106 0.0060 'International Tables Vol C Tables 4.2.6.8 and 6.1.1.4'
P P 0.1023 0.0942 'International Tables Vol C Tables 4.2.6.8 and 6.1.1.4'
S S 0.1246 0.1234 'International Tables Vol C Tables 4.2.6.8 and 6.1.1.4'

loop_
_geom_angle_atom_site_label_1
_geom_angle_atom_site_label_2
_geom_angle_atom_site_label_3
_geom_angle
_geom_angle_publ_flag
P1 Au S1 175.87(3) y
Au S1 C1 104.25(10) y
C4 P1 C11 107.44(13) y
C4 P1 C18 104.06(13) y
C11 P1 C18 105.69(12) y
Au P1 C4 112.62(9) y
Au P1 C11 112.51(10) y
Au P1 C18 113.85(9) y
C1 O1 C2 119.1(3) y
C7 O2 C10 117.8(3) ?
C14 O3 C17 118.8(3) ?
C21 O4 C24 118.3(3) ?
S1 C1 S2 127.03(17) y
S1 C1 O1 108.9(2) y
S2 C1 O1 124.1(2) y
O1 C2 C3 107.7(3) ?
O1 C2 H2A 110.2 ?
C3 C2 H2A 110.2 ?
O1 C2 H2B 110.2 ?
C3 C2 H2B 110.2 ?
H2A C2 H2B 108.5 ?
C2 C3 H3A 109.5 ?
C2 C3 H3B 109.5 ?
H3A C3 H3B 109.5 ?
C2 C3 H3C 109.5 ?
H3A C3 H3C 109.5 ?
H3B C3 H3C 109.5 ?
C5 C4 C9 118.4(3) ?
C5 C4 P1 123.7(2) ?
C9 C4 P1 117.8(2) ?
C6 C5 C4 120.3(3) ?
C6 C5 H5 119.8 ?
C4 C5 H5 119.8 ?
C7 C6 C5 120.8(3) ?
C7 C6 H6 119.6 ?
C5 C6 H6 119.6 ?
O2 C7 C6 115.6(3) ?
O2 C7 C8 124.6(3) ?
C6 C7 C8 119.9(3) ?
C7 C8 C9 118.7(3) ?
C7 C8 H8 120.6 ?
C9 C8 H8 120.6 ?
C8 C9 C4 121.8(3) ?
C8 C9 H9 119.1 ?
C4 C9 H9 119.1 ?
O2 C10 H10A 109.5 ?
O2 C10 H10B 109.5 ?
H10A C10 H10B 109.5 ?
O2 C10 H10C 109.5 ?
H10A C10 H10C 109.5 ?
H10B C10 H10C 109.5 ?
C12 C11 C16 118.2(2) ?
C12 C11 P1 121.3(2) ?
C16 C11 P1 120.4(2) ?
C13 C12 C11 121.5(3) ?
C13 C12 H12 119.2 ?
C11 C12 H12 119.2 ?
C12 C13 C14 118.6(3) ?
C12 C13 H13 120.7 ?
C14 C13 H13 120.7 ?
O3 C14 C15 116.3(3) ?
O3 C14 C13 123.6(3) ?
C15 C14 C13 120.1(3) ?
C16 C15 C14 120.7(3) ?
C16 C15 H15 119.7 ?
C14 C15 H15 119.7 ?
C15 C16 C11 120.7(3) ?
C15 C16 H16 119.6 ?
C11 C16 H16 119.6 ?
O3 C17 H17A 109.5 ?
O3 C17 H17B 109.5 ?
H17A C17 H17B 109.5 ?
O3 C17 H17C 109.5 ?
H17A C17 H17C 109.5 ?
H17B C17 H17C 109.5 ?
C19 C18 C23 118.4(3) ?
C19 C18 P1 122.1(2) ?
C23 C18 P1 119.4(2) ?
C18 C19 C20 121.6(3) ?
C18 C19 H19 119.2 ?
C20 C19 H19 119.2 ?
C21 C20 C19 118.5(3) ?
C21 C20 H20 120.7 ?
C19 C20 H20 120.7 ?
C22 C21 O4 115.2(3) ?
C22 C21 C20 120.4(3) ?
O4 C21 C20 124.3(3) ?
C21 C22 C23 120.7(3) ?
C21 C22 H22 119.7 ?
C23 C22 H22 119.7 ?
C22 C23 C18 120.2(3) ?
C22 C23 H23 119.9 ?
C18 C23 H23 119.9 ?
O4 C24 H24A 109.5 ?
O4 C24 H24B 109.5 ?
H24A C24 H24B 109.5 ?
O4 C24 H24C 109.5 ?
H24A C24 H24C 109.5 ?
H24B C24 H24C 109.5 ?

loop_
_geom_bond_atom_site_label_1
_geom_bond_atom_site_label_2
_geom_bond_site_symmetry_2
_geom_bond_distance
_geom_bond_publ_flag
Au P1 . 2.2505(7) y
Au S1 . 2.3004(8) y
S1 C1 . 1.724(3) y
S2 C1 . 1.650(3) y
P1 C4 . 1.810(3) y
P1 C11 . 1.805(3) y
P1 C18 . 1.808(3) y
O1 C1 . 1.331(3) y
O1 C2 . 1.449(4) y
O2 C7 . 1.361(4) ?
O2 C10 . 1.420(4) ?
O3 C14 . 1.368(4) ?
O3 C17 . 1.416(4) ?
O4 C21 . 1.371(4) ?
O4 C24 . 1.416(4) ?
C2 C3 . 1.487(5) ?
C2 H2A . 0.9800 ?
C2 H2B . 0.9800 ?
C3 H3A . 0.9700 ?
C3 H3B . 0.9700 ?
C3 H3C . 0.9700 ?
C4 C5 . 1.391(4) ?
C4 C9 . 1.385(4) ?
C5 C6 . 1.381(4) ?
C5 H5 . 0.9400 ?
C6 C7 . 1.379(4) ?
C6 H6 . 0.9400 ?
C7 C8 . 1.394(4) ?
C8 C9 . 1.386(4) ?
C8 H8 . 0.9400 ?
C9 H9 . 0.9400 ?
C10 H10A . 0.9700 ?
C10 H10B . 0.9700 ?
C10 H10C . 0.9700 ?
C11 C12 . 1.392(4) ?
C11 C16 . 1.393(4) ?
C12 C13 . 1.390(4) ?
C12 H12 . 0.9400 ?
C13 C14 . 1.400(4) ?
C13 H13 . 0.9400 ?
C14 C15 . 1.373(4) ?
C15 C16 . 1.377(4) ?
C15 H15 . 0.9400 ?
C16 H16 . 0.9400 ?
C17 H17A . 0.9700 ?
C17 H17B . 0.9700 ?
C17 H17C . 0.9700 ?
C18 C19 . 1.391(4) ?
C18 C23 . 1.393(4) ?
C19 C20 . 1.391(4) ?
C19 H19 . 0.9400 ?
C20 C21 . 1.388(4) ?
C20 H20 . 0.9400 ?
C21 C22 . 1.377(4) ?
C22 C23 . 1.379(4) ?
C22 H22 . 0.9400 ?
C23 H23 . 0.9400 ?
C24 H24A . 0.9700 ?
C24 H24B . 0.9700 ?
C24 H24C . 0.9700 ?
